data_7218551
loop_
_publ_author_name
'Zhou, Jia-Jia'
'Yu, Xin'
'Zhao, Ying-Chun'
'Xiao, Xin'
'Zhang, Yun-Qian'
'Xue, Sai-Feng'
'Tao, Zhu'
'Liu, Jing-Xin'
'Zhu, Qian-Jiang'

_publ_section_title
;
 Coordination of Ln3+in ortho-tetramethyl-substituted cucurbituril
 supramolecular assemblies formed in the presence of cadmium nitrate:
 potential applications for isolation of heavier lanthanides
;
_journal_issue 46
_journal_name_full CrystEngComm
_journal_page_first 10674
_journal_paper_doi 10.1039/C4CE00870G
_journal_volume 16
_journal_year 2014
_chemical_formula_moiety 'C40 H56 Yb N24 O18, 2(N O3), Cl, 14(H2 O)'
_chemical_formula_sum 'C40 H84 Cl N26 O38 Yb'
_chemical_formula_weight 1745.82
_chemical_name_systematic
;
 ?
;
_space_group_IT_number 62
_symmetry_cell_setting orthorhombic
_symmetry_space_group_name_Hall '-P 2ac 2n'
_symmetry_space_group_name_H-M 'P n m a'
_atom_sites_solution_hydrogens geom
_atom_sites_solution_primary direct
_atom_sites_solution_secondary difmap
_audit_creation_method SHELXL-97
_cell_angle_alpha 90.00
_cell_angle_beta 90.00
_cell_angle_gamma 90.00
_cell_formula_units_Z 4
_cell_length_a 35.396(4)
_cell_length_b 14.1853(18)
_cell_length_c 13.4031(17)
_cell_measurement_temperature 223(2)
_cell_volume 6729.7(14)
_computing_structure_refinement 'SHELXL-97 (Sheldrick, 1997)'
_diffrn_ambient_temperature 223(2)
_diffrn_measured_fraction_theta_full 0.998
_diffrn_measured_fraction_theta_max 0.998
_diffrn_measurement_device_type 'Bruker Smart Apex2 CCD Detector'
_diffrn_measurement_method '\f and \w scan'
_diffrn_radiation_monochromator graphite
_diffrn_radiation_source 'fine-focus sealed tube'
_diffrn_radiation_type MoK\a
_diffrn_radiation_wavelength 0.71073
_diffrn_reflns_av_R_equivalents 0.0593
_diffrn_reflns_av_sigmaI/netI 0.0395
_diffrn_reflns_limit_h_max 42
_diffrn_reflns_limit_h_min -39
_diffrn_reflns_limit_k_max 16
_diffrn_reflns_limit_k_min -16
_diffrn_reflns_limit_l_max 16
_diffrn_reflns_limit_l_min -16
_diffrn_reflns_number 45163
_diffrn_reflns_theta_full 25.20
_diffrn_reflns_theta_max 25.20
_diffrn_reflns_theta_min 1.15
_exptl_absorpt_coefficient_mu 1.547
_exptl_absorpt_correction_T_max 0.6983
_exptl_absorpt_correction_T_min 0.6292
_exptl_absorpt_correction_type multi-scan
_exptl_absorpt_process_details 'SADABS (Bruker, 2008)'
_exptl_crystal_colour colorless
_exptl_crystal_density_diffrn 1.723
_exptl_crystal_density_method 'not measured'
_exptl_crystal_description prism
_exptl_crystal_F_000 3588
_exptl_crystal_size_max 0.33
_exptl_crystal_size_mid 0.27
_exptl_crystal_size_min 0.25
_platon_squeeze_details
;
;
_refine_diff_density_max 1.022
_refine_diff_density_min -1.078
_refine_diff_density_rms 0.091
_refine_ls_extinction_method none
_refine_ls_goodness_of_fit_ref 1.073
_refine_ls_hydrogen_treatment constr
_refine_ls_matrix_type full
_refine_ls_number_parameters 445
_refine_ls_number_reflns 6317
_refine_ls_number_restraints 0
_refine_ls_restrained_S_all 1.073
_refine_ls_R_factor_all 0.0665
_refine_ls_R_factor_gt 0.0445
_refine_ls_shift/su_max 0.001
_refine_ls_shift/su_mean 0.000
_refine_ls_structure_factor_coef Fsqd
_refine_ls_weighting_details 'calc w=1/[\s^2^(Fo^2^)+(0.0651P)^2^+13.0544P] where P=(Fo^2^+2Fc^2^)/3'
_refine_ls_weighting_scheme calc
_refine_ls_wR_factor_gt 0.1268
_refine_ls_wR_factor_ref 0.1366
_reflns_number_gt 4559
_reflns_number_total 6317
_reflns_threshold_expression >2sigma(I)
_cod_data_source_file c4ce00870g2.cif
_cod_data_source_block 14Yb
_cod_depositor_comments 'Adding full bibliography for 7218542--7218552.cif.'
_cod_original_cell_volume 6729.6(15)
_cod_database_code 7218551

loop_
_symmetry_equiv_pos_as_xyz
'x, y, z'
'-x+1/2, -y, z+1/2'
'-x, y+1/2, -z'
'x+1/2, -y+1/2, -z+1/2'
'-x, -y, -z'
'x-1/2, y, -z-1/2'
'x, -y-1/2, z'
'-x-1/2, y-1/2, z-1/2'

loop_
_atom_site_label
_atom_site_type_symbol
_atom_site_fract_x
_atom_site_fract_y
_atom_site_fract_z
_atom_site_U_iso_or_equiv
_atom_site_adp_type
_atom_site_occupancy
_atom_site_symmetry_multiplicity
_atom_site_calc_flag
_atom_site_refinement_flags
Cl1 Cl 0.2346(2) -0.2500 0.9057(7) 0.249(4) Uani 1 2 d S
O5W O 0.2241(2) -0.2500 1.1178(5) 0.079(2) Uani 1 2 d S
O1W O 0.34359(12) 0.1269(3) 0.4959(2) 0.0476(10) Uani 1 1 d .
O2W O 0.35720(16) 0.2500 0.3379(4) 0.0527(15) Uani 1 2 d S
O3W O 0.35211(15) 0.2500 0.6516(3) 0.0451(13) Uani 1 2 d S
O4W O 0.42230(13) 0.1483(3) 0.4060(3) 0.0678(13) Uani 1 1 d .
Yb1 Yb 0.385583(9) 0.2500 0.50189(2) 0.03381(13) Uani 1 2 d S
N13 N 0.3826(3) -0.2500 1.0826(8) 0.071(3) Uani 1 2 d S
N14 N 0.3687(3) -0.2500 0.6591(6) 0.064(2) Uani 1 2 d S
O7 O 0.3976(4) -0.2500 1.0008(6) 0.120(4) Uani 1 2 d S
O8 O 0.4013(3) -0.2500 1.1592(7) 0.118(3) Uani 1 2 d S
O9 O 0.3474(3) -0.2500 1.0883(10) 0.136(4) Uani 1 2 d S
O10 O 0.3433(2) -0.2500 0.7220(6) 0.095(2) Uani 1 2 d S
O11 O 0.3599(3) -0.2500 0.5759(7) 0.241(10) Uani 1 2 d S
O12 O 0.4026(2) -0.2500 0.6822(6) 0.0723(19) Uani 1 2 d S
C1 C 0.43941(15) 0.1230(4) 0.6714(3) 0.0370(12) Uani 1 1 d .
C2 C 0.49066(15) 0.1144(4) 0.7807(4) 0.0428(13) Uani 1 1 d .
C3 C 0.46582(16) 0.0243(4) 0.7935(4) 0.0419(13) Uani 1 1 d .
C4 C 0.46672(15) 0.1097(4) 0.9441(4) 0.0440(14) Uani 1 1 d .
C5 C 0.40458(16) -0.0228(4) 0.6973(4) 0.0399(13) Uani 1 1 d .
H5A H 0.4165 -0.0849 0.6913 0.048 Uiso 1 1 calc R
H5B H 0.3948 -0.0053 0.6314 0.048 Uiso 1 1 calc R
C6 C 0.43528(19) -0.0441(4) 0.9527(4) 0.0538(16) Uani 1 1 d .
H6A H 0.4443 -0.1060 0.9308 0.065 Uiso 1 1 calc R
H6B H 0.4410 -0.0381 1.0240 0.065 Uiso 1 1 calc R
C7 C 0.33608(16) -0.0132(4) 0.7418(4) 0.0403(13) Uani 1 1 d .
C8 C 0.37533(16) -0.0870(4) 0.8573(4) 0.0421(13) Uani 1 1 d .
H8 H 0.3860 -0.1501 0.8431 0.051 Uiso 1 1 calc R
C9 C 0.33444(16) -0.0934(4) 0.8920(4) 0.0423(13) Uani 1 1 d .
H9 H 0.3262 -0.1599 0.8982 0.051 Uiso 1 1 calc R
C10 C 0.3708(2) -0.0243(4) 1.0184(4) 0.0510(15) Uani 1 1 d .
C11 C 0.27230(17) -0.0409(4) 0.8120(4) 0.0493(15) Uani 1 1 d .
H11A H 0.2641 -0.0319 0.7428 0.059 Uiso 1 1 calc R
H11B H 0.2619 -0.1010 0.8355 0.059 Uiso 1 1 calc R
C12 C 0.30385(17) -0.0515(4) 1.0588(4) 0.0491(15) Uani 1 1 d .
H12A H 0.3142 -0.0499 1.1266 0.059 Uiso 1 1 calc R
H12B H 0.2906 -0.1117 1.0505 0.059 Uiso 1 1 calc R
C13 C 0.24071(16) 0.1123(5) 0.8298(4) 0.0488(15) Uani 1 1 d .
C14 C 0.24637(18) 0.0251(5) 0.9777(4) 0.0492(15) Uani 1 1 d .
H14 H 0.2294 -0.0295 0.9878 0.059 Uiso 1 1 calc R
C15 C 0.22606(17) 0.1193(5) 0.9986(4) 0.0483(14) Uani 1 1 d .
H15 H 0.2005 0.1087 1.0266 0.058 Uiso 1 1 calc R
C16 C 0.27914(17) 0.1056(4) 1.0985(4) 0.0471(14) Uani 1 1 d .
C17 C 0.2020(3) 0.2500 0.8818(6) 0.055(2) Uani 1 2 d S
H17A H 0.1942 0.2500 0.8117 0.066 Uiso 1 2 calc SR
H17B H 0.1792 0.2500 0.9230 0.066 Uiso 1 2 calc SR
C18 C 0.2421(3) 0.2500 1.1255(6) 0.051(2) Uani 1 2 d S
H18A H 0.2565 0.2500 1.1879 0.061 Uiso 1 2 calc SR
H18B H 0.2152 0.2500 1.1429 0.061 Uiso 1 2 calc SR
C19 C 0.5043(2) 0.2500 0.9081(6) 0.049(2) Uani 1 2 d S
H19A H 0.5299 0.2500 0.8804 0.059 Uiso 1 2 calc SR
H19B H 0.5065 0.2500 0.9809 0.059 Uiso 1 2 calc SR
C20 C 0.4862(2) 0.2500 0.6504(5) 0.0418(19) Uani 1 2 d S
H20A H 0.5139 0.2500 0.6513 0.050 Uiso 1 2 calc SR
H20B H 0.4782 0.2500 0.5804 0.050 Uiso 1 2 calc SR
C21 C 0.53234(18) 0.0958(6) 0.7596(5) 0.0650(19) Uani 1 1 d .
H21A H 0.5436 0.0639 0.8163 0.098 Uiso 1 1 calc R
H21B H 0.5452 0.1552 0.7484 0.098 Uiso 1 1 calc R
H21C H 0.5347 0.0565 0.7007 0.098 Uiso 1 1 calc R
C22 C 0.4840(2) -0.0686(5) 0.7653(5) 0.066(2) Uani 1 1 d .
H22A H 0.4903 -0.0681 0.6949 0.100 Uiso 1 1 calc R
H22B H 0.4666 -0.1197 0.7789 0.100 Uiso 1 1 calc R
H22C H 0.5069 -0.0774 0.8042 0.100 Uiso 1 1 calc R
N1 N 0.47278(12) 0.1635(3) 0.6977(3) 0.0370(10) Uani 1 1 d .
N2 N 0.43259(12) 0.0447(3) 0.7270(3) 0.0386(10) Uani 1 1 d .
N3 N 0.48510(13) 0.1638(3) 0.8769(3) 0.0445(11) Uani 1 1 d .
N4 N 0.45581(13) 0.0276(4) 0.8992(3) 0.0441(11) Uani 1 1 d .
N5 N 0.37299(14) -0.0295(3) 0.7672(3) 0.0419(11) Uani 1 1 d .
N6 N 0.31367(14) -0.0454(3) 0.8151(3) 0.0451(12) Uani 1 1 d .
N7 N 0.39522(14) -0.0404(3) 0.9399(3) 0.0464(12) Uani 1 1 d .
N8 N 0.33450(14) -0.0466(4) 0.9880(3) 0.0457(12) Uani 1 1 d .
N9 N 0.25733(13) 0.0352(4) 0.8731(3) 0.0459(12) Uani 1 1 d .
N10 N 0.22411(13) 0.1639(3) 0.9027(3) 0.0469(12) Uani 1 1 d .
N11 N 0.27697(14) 0.0248(3) 1.0476(3) 0.0452(11) Uani 1 1 d .
N12 N 0.25062(13) 0.1638(3) 1.0706(3) 0.0452(11) Uani 1 1 d .
O1 O 0.41834(10) 0.1507(2) 0.6041(2) 0.0387(8) Uani 1 1 d .
O2 O 0.32538(11) 0.0227(3) 0.6626(3) 0.0489(10) Uani 1 1 d .
O3 O 0.24069(12) 0.1294(3) 0.7405(3) 0.0544(11) Uani 1 1 d .
O4 O 0.46187(13) 0.1278(3) 1.0324(3) 0.0611(12) Uani 1 1 d .
O5 O 0.37987(14) 0.0012(4) 1.1018(3) 0.0696(14) Uani 1 1 d .
O6 O 0.30340(12) 0.1265(3) 1.1636(3) 0.0581(11) Uani 1 1 d .

loop_
_atom_site_aniso_label
_atom_site_aniso_U_11
_atom_site_aniso_U_22
_atom_site_aniso_U_33
_atom_site_aniso_U_23
_atom_site_aniso_U_13
_atom_site_aniso_U_12
Cl1 0.230(7) 0.227(8) 0.289(10) 0.000 0.041(7) 0.000
O5W 0.069(5) 0.093(5) 0.074(5) 0.000 -0.015(4) 0.000
O1W 0.061(3) 0.050(2) 0.0326(19) 0.0047(17) -0.0045(17) -0.012(2)
O2W 0.064(4) 0.057(4) 0.038(3) 0.000 -0.010(3) 0.000
O3W 0.056(4) 0.052(3) 0.028(3) 0.000 0.003(2) 0.000
O4W 0.085(3) 0.084(3) 0.034(2) -0.003(2) 0.004(2) 0.037(3)
Yb1 0.0413(2) 0.0391(2) 0.02101(17) 0.000 -0.00430(13) 0.000
N13 0.098(8) 0.032(4) 0.085(7) 0.000 -0.028(6) 0.000
N14 0.054(6) 0.072(6) 0.064(5) 0.000 -0.016(5) 0.000
O7 0.222(12) 0.077(6) 0.062(6) 0.000 0.016(6) 0.000
O8 0.090(6) 0.168(10) 0.097(6) 0.000 -0.041(5) 0.000
O9 0.063(6) 0.104(7) 0.241(13) 0.000 -0.053(7) 0.000
O10 0.066(5) 0.136(7) 0.082(5) 0.000 0.007(4) 0.000
O11 0.105(8) 0.57(3) 0.045(5) 0.000 -0.019(5) 0.000
O12 0.063(5) 0.056(4) 0.098(5) 0.000 -0.004(4) 0.000
C1 0.047(3) 0.044(3) 0.020(2) -0.006(2) 0.005(2) 0.013(3)
C2 0.040(3) 0.061(4) 0.027(3) 0.001(2) -0.004(2) 0.011(3)
C3 0.046(3) 0.051(3) 0.029(3) 0.004(2) -0.005(2) 0.014(3)
C4 0.036(3) 0.063(4) 0.033(3) 0.006(3) -0.007(2) 0.008(3)
C5 0.053(4) 0.040(3) 0.027(3) 0.002(2) -0.002(2) -0.002(3)
C6 0.079(5) 0.055(4) 0.028(3) 0.008(3) -0.012(3) 0.010(3)
C7 0.048(4) 0.043(3) 0.030(3) -0.002(2) 0.000(2) 0.000(3)
C8 0.060(4) 0.037(3) 0.029(3) -0.001(2) -0.001(2) 0.003(3)
C9 0.065(4) 0.031(3) 0.031(3) 0.002(2) -0.001(3) -0.005(3)
C10 0.076(5) 0.043(3) 0.034(3) 0.009(3) 0.008(3) -0.001(3)
C11 0.052(4) 0.053(4) 0.043(3) -0.005(3) -0.003(3) -0.013(3)
C12 0.069(4) 0.049(4) 0.029(3) 0.007(2) 0.007(3) -0.007(3)
C13 0.032(3) 0.065(4) 0.049(3) 0.003(3) -0.006(3) -0.013(3)
C14 0.059(4) 0.057(4) 0.032(3) 0.006(2) 0.008(3) -0.015(3)
C15 0.042(3) 0.064(4) 0.039(3) 0.006(3) 0.002(3) -0.011(3)
C16 0.054(4) 0.054(4) 0.034(3) 0.011(3) 0.004(3) -0.008(3)
C17 0.051(6) 0.075(6) 0.039(4) 0.000 -0.006(4) 0.000
C18 0.050(5) 0.065(6) 0.037(4) 0.000 0.010(4) 0.000
C19 0.046(5) 0.065(6) 0.036(4) 0.000 -0.013(4) 0.000
C20 0.038(5) 0.060(5) 0.028(4) 0.000 -0.004(3) 0.000
C21 0.056(4) 0.097(5) 0.042(3) 0.002(3) 0.006(3) 0.013(4)
C22 0.073(5) 0.073(5) 0.053(4) 0.000(3) -0.007(3) 0.031(4)
N1 0.036(3) 0.048(3) 0.027(2) 0.0057(19) -0.0018(18) 0.000(2)
N2 0.046(3) 0.044(3) 0.026(2) 0.0058(19) -0.0021(19) 0.006(2)
N3 0.046(3) 0.060(3) 0.027(2) 0.000(2) 0.000(2) -0.001(2)
N4 0.045(3) 0.063(3) 0.024(2) 0.004(2) -0.0031(19) 0.005(2)
N5 0.057(3) 0.045(3) 0.024(2) 0.0058(19) 0.002(2) -0.001(2)
N6 0.062(3) 0.041(3) 0.032(2) 0.001(2) -0.001(2) 0.003(2)
N7 0.058(3) 0.054(3) 0.028(2) 0.002(2) 0.000(2) 0.001(2)
N8 0.058(3) 0.052(3) 0.027(2) 0.000(2) 0.005(2) -0.007(2)
N9 0.051(3) 0.058(3) 0.028(2) -0.002(2) -0.001(2) -0.004(2)
N10 0.048(3) 0.059(3) 0.034(2) 0.000(2) 0.002(2) 0.003(2)
N11 0.055(3) 0.046(3) 0.035(2) 0.000(2) -0.003(2) -0.002(2)
N12 0.045(3) 0.055(3) 0.036(2) -0.003(2) 0.000(2) 0.003(2)
O1 0.045(2) 0.043(2) 0.0282(17) 0.0008(15) -0.0100(16) 0.0060(17)
O2 0.055(3) 0.059(3) 0.033(2) 0.0129(18) -0.0091(17) -0.002(2)
O3 0.060(3) 0.070(3) 0.033(2) 0.0052(19) -0.0057(18) -0.006(2)
O4 0.076(3) 0.083(3) 0.0239(18) -0.001(2) -0.0001(19) -0.002(3)
O5 0.088(4) 0.090(4) 0.031(2) -0.010(2) -0.001(2) -0.012(3)
O6 0.065(3) 0.064(3) 0.045(2) 0.001(2) -0.011(2) -0.004(2)

loop_
_atom_type_symbol
_atom_type_description
_atom_type_scat_dispersion_real
_atom_type_scat_dispersion_imag
_atom_type_scat_source
C C 0.0033 0.0016 'International Tables Vol C Tables 4.2.6.8 and 6.1.1.4'
H H 0.0000 0.0000 'International Tables Vol C Tables 4.2.6.8 and 6.1.1.4'
N N 0.0061 0.0033 'International Tables Vol C Tables 4.2.6.8 and 6.1.1.4'
O O 0.0106 0.0060 'International Tables Vol C Tables 4.2.6.8 and 6.1.1.4'
Yb Yb -0.3850 5.5486 'International Tables Vol C Tables 4.2.6.8 and 6.1.1.4'
Cl Cl 0.1484 0.1585 'International Tables Vol C Tables 4.2.6.8 and 6.1.1.4'

loop_
_geom_angle_atom_site_label_1
_geom_angle_atom_site_label_2
_geom_angle_atom_site_label_3
_geom_angle
_geom_angle_site_symmetry_1
_geom_angle_site_symmetry_3
O1 Yb1 O1 76.24(17) 7_565 .
O1 Yb1 O1W 145.10(11) 7_565 .
O1 Yb1 O1W 83.14(13) . .
O1 Yb1 O1W 83.14(13) 7_565 7_565
O1 Yb1 O1W 145.10(11) . 7_565
O1W Yb1 O1W 99.1(2) . 7_565
O1 Yb1 O4W 115.48(16) 7_565 .
O1 Yb1 O4W 70.44(14) . .
O1W Yb1 O4W 82.57(17) . .
O1W Yb1 O4W 144.46(12) 7_565 .
O1 Yb1 O4W 70.44(14) 7_565 7_565
O1 Yb1 O4W 115.48(16) . 7_565
O1W Yb1 O4W 144.46(12) . 7_565
O1W Yb1 O4W 82.57(17) 7_565 7_565
O4W Yb1 O4W 76.6(2) . 7_565
O1 Yb1 O3W 75.01(13) 7_565 .
O1 Yb1 O3W 75.01(13) . .
O1W Yb1 O3W 72.60(12) . .
O1W Yb1 O3W 72.60(12) 7_565 .
O4W Yb1 O3W 139.37(12) . .
O4W Yb1 O3W 139.37(12) 7_565 .
O1 Yb1 O2W 139.24(10) 7_565 .
O1 Yb1 O2W 139.24(10) . .
O1W Yb1 O2W 72.46(12) . .
O1W Yb1 O2W 72.46(12) 7_565 .
O4W Yb1 O2W 74.35(15) . .
O4W Yb1 O2W 74.35(15) 7_565 .
O3W Yb1 O2W 124.9(2) . .
O7 N13 O8 121.5(12) . .
O7 N13 O9 119.3(11) . .
O8 N13 O9 119.3(12) . .
O11 N14 O10 117.6(10) . .
O11 N14 O12 120.1(11) . .
O10 N14 O12 122.3(8) . .
O1 C1 N2 123.6(5) . .
O1 C1 N1 125.4(5) . .
N2 C1 N1 111.0(4) . .
N1 C2 N3 112.4(4) . .
N1 C2 C21 111.2(4) . .
N3 C2 C21 111.8(5) . .
N1 C2 C3 103.4(4) . .
N3 C2 C3 102.5(4) . .
C21 C2 C3 115.1(5) . .
N4 C3 N2 112.2(4) . .
N4 C3 C22 111.9(5) . .
N2 C3 C22 110.6(5) . .
N4 C3 C2 102.5(4) . .
N2 C3 C2 102.6(4) . .
C22 C3 C2 116.5(5) . .
O4 C4 N3 126.4(6) . .
O4 C4 N4 124.4(5) . .
N3 C4 N4 109.1(5) . .
N2 C5 N5 113.2(4) . .
N2 C5 H5A 108.9 . .
N5 C5 H5A 108.9 . .
N2 C5 H5B 108.9 . .
N5 C5 H5B 108.9 . .
H5A C5 H5B 107.8 . .
N7 C6 N4 114.5(5) . .
N7 C6 H6A 108.6 . .
N4 C6 H6A 108.6 . .
N7 C6 H6B 108.6 . .
N4 C6 H6B 108.6 . .
H6A C6 H6B 107.6 . .
O2 C7 N6 126.0(5) . .
O2 C7 N5 125.1(5) . .
N6 C7 N5 108.9(5) . .
N5 C8 N7 113.5(5) . .
N5 C8 C9 103.4(4) . .
N7 C8 C9 104.6(4) . .
N5 C8 H8 111.6 . .
N7 C8 H8 111.6 . .
C9 C8 H8 111.6 . .
N6 C9 N8 114.9(5) . .
N6 C9 C8 103.8(4) . .
N8 C9 C8 104.0(4) . .
N6 C9 H9 111.2 . .
N8 C9 H9 111.2 . .
C8 C9 H9 111.2 . .
O5 C10 N7 125.7(7) . .
O5 C10 N8 125.6(6) . .
N7 C10 N8 108.6(5) . .
N9 C11 N6 112.3(4) . .
N9 C11 H11A 109.1 . .
N6 C11 H11A 109.1 . .
N9 C11 H11B 109.1 . .
N6 C11 H11B 109.1 . .
H11A C11 H11B 107.9 . .
N8 C12 N11 112.9(4) . .
N8 C12 H12A 109.0 . .
N11 C12 H12A 109.0 . .
N8 C12 H12B 109.0 . .
N11 C12 H12B 109.0 . .
H12A C12 H12B 107.8 . .
O3 C13 N10 126.8(6) . .
O3 C13 N9 125.0(6) . .
N10 C13 N9 108.2(5) . .
N11 C14 N9 115.3(5) . .
N11 C14 C15 103.7(5) . .
N9 C14 C15 102.3(5) . .
N11 C14 H14 111.7 . .
N9 C14 H14 111.7 . .
C15 C14 H14 111.7 . .
N10 C15 N12 115.7(5) . .
N10 C15 C14 104.0(4) . .
N12 C15 C14 102.7(5) . .
N10 C15 H15 111.3 . .
N12 C15 H15 111.3 . .
C14 C15 H15 111.3 . .
O6 C16 N11 126.5(6) . .
O6 C16 N12 123.7(6) . .
N11 C16 N12 109.8(5) . .
N10 C17 N10 111.6(7) 7_565 .
N10 C17 H17A 109.3 7_565 .
N10 C17 H17A 109.3 . .
N10 C17 H17B 109.3 7_565 .
N10 C17 H17B 109.3 . .
H17A C17 H17B 108.0 . .
N12 C18 N12 113.8(6) . 7_565
N12 C18 H18A 108.8 . .
N12 C18 H18A 108.8 7_565 .
N12 C18 H18B 108.8 . .
N12 C18 H18B 108.8 7_565 .
H18A C18 H18B 107.7 . .
N3 C19 N3 113.8(6) . 7_565
N3 C19 H19A 108.8 . .
N3 C19 H19A 108.8 7_565 .
N3 C19 H19B 108.8 . .
N3 C19 H19B 108.8 7_565 .
H19A C19 H19B 107.7 . .
N1 C20 N1 114.3(6) 7_565 .
N1 C20 H20A 108.7 7_565 .
N1 C20 H20A 108.7 . .
N1 C20 H20B 108.7 7_565 .
N1 C20 H20B 108.7 . .
H20A C20 H20B 107.6 . .
C2 C21 H21A 109.5 . .
C2 C21 H21B 109.5 . .
H21A C21 H21B 109.5 . .
C2 C21 H21C 109.5 . .
H21A C21 H21C 109.5 . .
H21B C21 H21C 109.5 . .
C3 C22 H22A 109.5 . .
C3 C22 H22B 109.5 . .
H22A C22 H22B 109.5 . .
C3 C22 H22C 109.5 . .
H22A C22 H22C 109.5 . .
H22B C22 H22C 109.5 . .
C1 N1 C2 111.9(4) . .
C1 N1 C20 121.7(5) . .
C2 N1 C20 126.2(5) . .
C1 N2 C5 121.0(4) . .
C1 N2 C3 110.1(4) . .
C5 N2 C3 125.2(4) . .
C4 N3 C19 120.6(5) . .
C4 N3 C2 112.1(5) . .
C19 N3 C2 125.7(5) . .
C4 N4 C6 121.6(4) . .
C4 N4 C3 112.7(5) . .
C6 N4 C3 125.6(5) . .
C7 N5 C8 110.7(4) . .
C7 N5 C5 124.0(4) . .
C8 N5 C5 121.5(5) . .
C7 N6 C9 112.6(5) . .
C7 N6 C11 123.7(5) . .
C9 N6 C11 123.5(5) . .
C10 N7 C6 122.4(5) . .
C10 N7 C8 110.4(5) . .
C6 N7 C8 123.3(5) . .
C10 N8 C12 121.0(4) . .
C10 N8 C9 111.6(5) . .
C12 N8 C9 124.1(5) . .
C13 N9 C11 120.7(4) . .
C13 N9 C14 111.8(5) . .
C11 N9 C14 124.3(5) . .
C13 N10 C15 112.8(5) . .
C13 N10 C17 122.7(5) . .
C15 N10 C17 124.1(5) . .
C16 N11 C14 112.0(5) . .
C16 N11 C12 123.3(5) . .
C14 N11 C12 124.5(5) . .
C16 N12 C15 111.4(5) . .
C16 N12 C18 121.7(5) . .
C15 N12 C18 125.4(6) . .
C1 O1 Yb1 160.5(3) . .

loop_
_geom_bond_atom_site_label_1
_geom_bond_atom_site_label_2
_geom_bond_distance
_geom_bond_site_symmetry_2
O1W Yb1 2.295(4) .
O2W Yb1 2.416(5) .
O3W Yb1 2.330(5) .
O4W Yb1 2.328(4) .
Yb1 O1 2.281(3) 7_565
Yb1 O1 2.281(3) .
Yb1 O1W 2.295(4) 7_565
Yb1 O4W 2.328(4) 7_565
N13 O7 1.218(12) .
N13 O8 1.220(11) .
N13 O9 1.250(12) .
N14 O11 1.158(11) .
N14 O10 1.232(10) .
N14 O12 1.240(10) .
C1 O1 1.235(6) .
C1 N2 1.359(6) .
C1 N1 1.360(7) .
C2 N1 1.457(6) .
C2 N3 1.482(6) .
C2 C21 1.525(8) .
C2 C3 1.561(8) .
C3 N4 1.461(6) .
C3 N2 1.504(6) .
C3 C22 1.514(8) .
C4 O4 1.223(7) .
C4 N3 1.350(7) .
C4 N4 1.367(7) .
C5 N2 1.434(7) .
C5 N5 1.462(7) .
C5 H5A 0.9800 .
C5 H5B 0.9800 .
C6 N7 1.429(8) .
C6 N4 1.441(7) .
C6 H6A 0.9800 .
C6 H6B 0.9800 .
C7 O2 1.237(6) .
C7 N6 1.342(7) .
C7 N5 1.370(7) .
C8 N5 1.460(6) .
C8 N7 1.469(7) .
C8 C9 1.523(8) .
C8 H8 0.9900 .
C9 N6 1.437(7) .
C9 N8 1.449(6) .
C9 H9 0.9900 .
C10 O5 1.218(7) .
C10 N7 1.381(8) .
C10 N8 1.384(9) .
C11 N9 1.455(7) .
C11 N6 1.467(7) .
C11 H11A 0.9800 .
C11 H11B 0.9800 .
C12 N8 1.443(7) .
C12 N11 1.449(7) .
C12 H12A 0.9800 .
C12 H12B 0.9800 .
C13 O3 1.221(7) .
C13 N10 1.354(7) .
C13 N9 1.371(8) .
C14 N11 1.431(7) .
C14 N9 1.461(7) .
C14 C15 1.543(9) .
C14 H14 0.9900 .
C15 N10 1.435(7) .
C15 N12 1.445(7) .
C15 H15 0.9900 .
C16 O6 1.260(7) .
C16 N11 1.337(7) .
C16 N12 1.356(7) .
C17 N10 1.477(6) 7_565
C17 N10 1.477(6) .
C17 H17A 0.9800 .
C17 H17B 0.9800 .
C18 N12 1.459(6) .
C18 N12 1.459(6) 7_565
C18 H18A 0.9800 .
C18 H18B 0.9800 .
C19 N3 1.459(6) .
C19 N3 1.459(6) 7_565
C19 H19A 0.9800 .
C19 H19B 0.9800 .
C20 N1 1.461(6) 7_565
C20 N1 1.461(6) .
C20 H20A 0.9800 .
C20 H20B 0.9800 .
C21 H21A 0.9700 .
C21 H21B 0.9700 .
C21 H21C 0.9700 .
C22 H22A 0.9700 .
C22 H22B 0.9700 .
C22 H22C 0.9700 .

loop_
_platon_squeeze_void_nr
_platon_squeeze_void_average_x
_platon_squeeze_void_average_y
_platon_squeeze_void_average_z
_platon_squeeze_void_volume
_platon_squeeze_void_count_electrons
_platon_squeeze_void_content
1 0.000 0.000 0.000 792 268 ' '
2 0.500 0.149 0.500 793 268 ' '
